data_1514027
loop_
_publ_author_name
'Idemoto, Y.'
'Konno, Y.'
'Ui, K.'
'Koura, N.'

_publ_section_title
;
 Li content dependence of thermodynamic stability abd the crystal
 structure of Lix Mn1-y My O2 (M = Mn, Al, Cu) as a cathode active
 material for Li secondary battery
;
_journal_coden_ASTM EECTFA
_journal_issue 9
_journal_name_full 'Electrochemistry (Tokyo)'
_journal_page_first 823
_journal_page_last 829
_journal_volume 73
_journal_year 2005
_chemical_formula_structural 'Li0.7 Mn O2'
_chemical_formula_sum 'Li0.7 Mn O2'
_chemical_name_systematic
;
Lithium Manganese Oxide (0.7/1/2) - Ii
;
_space_group_IT_number 59
_symmetry_Int_Tables_number 59
_symmetry_space_group_name_Hall '-P 2ab 2a'
_symmetry_space_group_name_H-M 'P m m n :2'
_audit_creation_date 2007/04/01
_audit_update_record 2013/02/01
_cell_angle_alpha 90.
_cell_angle_beta 90.
_cell_angle_gamma 90.
_cell_formula_units_Z 2
_cell_length_a 4.656(6)
_cell_length_b 2.832(6)
_cell_length_c 5.766(14)
_cell_volume 76.0(3)
_refine_ls_R_factor_all 0.0452
_cod_data_source_file 'data_LiMnO2melanie154417.cif'
_cod_data_source_block LiMnO2melanie154417.cif
_cod_original_cell_volume 76.02
_cod_original_sg_symbol_H-M 'P m m n Z'
_cod_original_formula_sum 'Li0.7 Mn1 O2'
_cod_database_code 1514027

loop_
_symmetry_equiv_pos_site_id
_symmetry_equiv_pos_as_xyz
1 'x+1/2, y+1/2, -z'
2 '-x, y+1/2, -z'
3 'x+1/2, -y, -z'
4 '-x, -y, -z'
5 '-x+1/2, -y+1/2, z'
6 'x, -y+1/2, z'
7 '-x+1/2, y, z'
8 'x, y, z'

loop_
_atom_site_label
_atom_site_type_symbol
_atom_site_symmetry_multiplicity
_atom_site_Wyckoff_symbol
_atom_site_fract_x
_atom_site_fract_y
_atom_site_fract_z
_atom_site_occupancy
_atom_site_attached_hydrogens
_atom_site_B_iso_or_equiv
Li1 Li1+ 2 a 0.250 0.250 0.11(25) 0.7 0 0.10
Mn1 Mn3.3+ 2 a 0.250 0.250 0.63(13) 1. 0 0.30
O1 O2- 2 b 0.750 0.250 0.12(10) 1. 0 0.82
O2 O2- 2 b 0.750 0.250 0.61(8) 1. 0 0.54

loop_
_atom_type_symbol
_atom_type_oxidation_number
Li1+ 1
Mn3.3+ 3.3
O2- -2
